data_4033258
loop_
_publ_author_name
'Xiang, Jia-Chen'
'Wang, Zi-Xuan'
'Cheng, Yan'
'Ma, Jin-Tian'
'Wang, Miao'
'Tang, Bo-Cheng'
'Wu, Yan-Dong'
'Wu, An-Xin'

_publ_section_title
;
 A C-H Oxidation/Two-Fold Cyclization Approach to Imidazopyridoindole
 Scaffold under Mild Oxidizing Conditions.
;
_journal_issue 24
_journal_name_full 'The Journal of organic chemistry'
_journal_page_first 13671
_journal_page_last 13677
_journal_paper_doi 10.1021/acs.joc.7b02448
_journal_volume 82
_journal_year 2017
_chemical_formula_sum 'C27 H21 N3 O'
_chemical_formula_weight 403.47
_space_group_crystal_system monoclinic
_space_group_IT_number 14
_space_group_name_Hall '-P 2ybc'
_space_group_name_H-M_alt 'P 1 21/c 1'
_symmetry_space_group_name_Hall '-P 2ybc'
_symmetry_space_group_name_H-M 'P 1 21/c 1'
_atom_sites_solution_hydrogens geom
_audit_creation_method SHELXL-2014/7
_cell_angle_alpha 90
_cell_angle_beta 115.779(7)
_cell_angle_gamma 90
_cell_formula_units_Z 4
_cell_length_a 11.307(3)
_cell_length_b 18.799(5)
_cell_length_c 10.720(3)
_cell_measurement_reflns_used 1199
_cell_measurement_temperature 296(2)
_cell_measurement_theta_max 19.71
_cell_measurement_theta_min 2.27
_cell_volume 2051.9(10)
_computing_structure_refinement 'SHELXL-2014/7 (Sheldrick, 2014)'
_diffrn_ambient_temperature 296(2)
_diffrn_measured_fraction_theta_full 1.000
_diffrn_measured_fraction_theta_max 0.986
_diffrn_measurement_device_type CCD
_diffrn_radiation_type MoK\a
_diffrn_radiation_wavelength 0.71073
_diffrn_reflns_av_R_equivalents 0.0586
_diffrn_reflns_av_unetI/netI 0.0628
_diffrn_reflns_Laue_measured_fraction_full 1.000
_diffrn_reflns_Laue_measured_fraction_max 0.986
_diffrn_reflns_limit_h_max 12
_diffrn_reflns_limit_h_min -13
_diffrn_reflns_limit_k_max 22
_diffrn_reflns_limit_k_min -20
_diffrn_reflns_limit_l_max 12
_diffrn_reflns_limit_l_min -12
_diffrn_reflns_number 13378
_diffrn_reflns_point_group_measured_fraction_full 1.000
_diffrn_reflns_point_group_measured_fraction_max 0.986
_diffrn_reflns_theta_full 25.242
_diffrn_reflns_theta_max 25.449
_diffrn_reflns_theta_min 2.000
_exptl_absorpt_coefficient_mu 0.081
_exptl_absorpt_correction_type multi-scan
_exptl_absorpt_process_details sadabs
_exptl_crystal_colour colorless
_exptl_crystal_density_diffrn 1.306
_exptl_crystal_description block
_exptl_crystal_F_000 848
_exptl_crystal_size_max 0.220
_exptl_crystal_size_mid 0.200
_exptl_crystal_size_min 0.180
_exptl_transmission_factor_max 0.864
_exptl_transmission_factor_min 0.864
_refine_diff_density_max 0.173
_refine_diff_density_min -0.239
_refine_diff_density_rms 0.048
_refine_ls_extinction_method none
_refine_ls_goodness_of_fit_ref 0.968
_refine_ls_hydrogen_treatment constr
_refine_ls_matrix_type full
_refine_ls_number_parameters 281
_refine_ls_number_reflns 3753
_refine_ls_number_restraints 0
_refine_ls_restrained_S_all 0.968
_refine_ls_R_factor_all 0.0972
_refine_ls_R_factor_gt 0.0540
_refine_ls_shift/su_max 0.001
_refine_ls_shift/su_mean 0.000
_refine_ls_structure_factor_coef Fsqd
_refine_ls_weighting_details 'w=1/[\s^2^(Fo^2^)+(0.0778P)^2^] where P=(Fo^2^+2Fc^2^)/3'
_refine_ls_weighting_scheme calc
_refine_ls_wR_factor_gt 0.1284
_refine_ls_wR_factor_ref 0.1546
_reflns_Friedel_coverage 0.000
_reflns_number_gt 2269
_reflns_number_total 3753
_reflns_threshold_expression 'I > 2\s(I)'
_cod_data_source_file jo7b02448_si_002.cif
_cod_data_source_block 1_a
_cod_depositor_comments 'Adding full bibliography for 4033258.cif.'
_cod_original_cell_volume 2051.8(9)
_cod_database_code 4033258
_shelx_shelxl_version_number 2014/7
_shelx_space_group_comment
;
The symmetry employed for this shelxl refinement is uniquely defined
by the following loop, which should always be used as a source of
symmetry information in preference to the above space-group names.
They are only intended as comments.
;
_shelx_estimated_absorpt_t_min 0.982
_shelx_estimated_absorpt_t_max 0.986

loop_
_space_group_symop_operation_xyz
'x, y, z'
'-x, y+1/2, -z+1/2'
'-x, -y, -z'
'x, -y-1/2, z-1/2'

loop_
_atom_site_label
_atom_site_type_symbol
_atom_site_fract_x
_atom_site_fract_y
_atom_site_fract_z
_atom_site_U_iso_or_equiv
_atom_site_adp_type
_atom_site_occupancy
_atom_site_site_symmetry_order
_atom_site_calc_flag
_atom_site_refinement_flags_posn
_atom_site_refinement_flags_adp
C1 C 0.0890(2) 0.52669(15) 0.2261(3) 0.0542(7) Uani 1 1 d . .
H1 H 0.1290 0.5698 0.2640 0.065 Uiso 1 1 calc R U
C2 C -0.0458(3) 0.52106(18) 0.1679(3) 0.0645(8) Uani 1 1 d . .
H2 H -0.0965 0.5597 0.1695 0.077 Uiso 1 1 calc R U
C3 C -0.1051(3) 0.45836(19) 0.1076(3) 0.0657(8) Uani 1 1 d . .
H3 H -0.1962 0.4550 0.0659 0.079 Uiso 1 1 calc R U
C4 C -0.0309(3) 0.40049(17) 0.1082(3) 0.0619(8) Uani 1 1 d . .
H4 H -0.0721 0.3583 0.0664 0.074 Uiso 1 1 calc R U
C5 C 0.1042(2) 0.40432(15) 0.1703(3) 0.0535(7) Uani 1 1 d . .
H5 H 0.1541 0.3645 0.1732 0.064 Uiso 1 1 calc R U
C6 C 0.1658(2) 0.46827(14) 0.2287(2) 0.0441(6) Uani 1 1 d . .
C7 C 0.3099(2) 0.48013(14) 0.2847(3) 0.0468(6) Uani 1 1 d . .
C8 C 0.4010(2) 0.42085(13) 0.3489(2) 0.0434(6) Uani 1 1 d . .
C9 C 0.4790(2) 0.31899(13) 0.4396(2) 0.0422(6) Uani 1 1 d . .
C10 C 0.5841(2) 0.35883(13) 0.4445(2) 0.0412(6) Uani 1 1 d . .
C11 C 0.7231(2) 0.34970(13) 0.4892(2) 0.0434(6) Uani 1 1 d . .
C12 C 0.7886(2) 0.38921(13) 0.4328(2) 0.0446(6) Uani 1 1 d . .
C13 C 0.7179(2) 0.44474(14) 0.3271(2) 0.0506(7) Uani 1 1 d . .
H13A H 0.6776 0.4234 0.2357 0.061 Uiso 1 1 calc R U
H13B H 0.7795 0.4807 0.3274 0.061 Uiso 1 1 calc R U
C14 C 0.6132(2) 0.47870(14) 0.3598(3) 0.0509(7) Uani 1 1 d . .
H14A H 0.6543 0.5082 0.4418 0.061 Uiso 1 1 calc R U
H14B H 0.5575 0.5088 0.2833 0.061 Uiso 1 1 calc R U
C15 C 0.9223(2) 0.36722(13) 0.4982(2) 0.0436(6) Uani 1 1 d . .
C16 C 0.9324(2) 0.31545(13) 0.5976(2) 0.0448(6) Uani 1 1 d . .
C17 C 1.0515(2) 0.28487(14) 0.6846(3) 0.0546(7) Uani 1 1 d . .
H17 H 1.0576 0.2517 0.7515 0.066 Uiso 1 1 calc R U
C18 C 1.1603(2) 0.30568(16) 0.6678(3) 0.0610(8) Uani 1 1 d . .
H18 H 1.2415 0.2859 0.7243 0.073 Uiso 1 1 calc R U
C19 C 1.1515(2) 0.35584(15) 0.5679(3) 0.0608(8) Uani 1 1 d . .
H19 H 1.2268 0.3680 0.5581 0.073 Uiso 1 1 calc R U
C20 C 1.0345(2) 0.38742(14) 0.4841(3) 0.0527(7) Uani 1 1 d . .
H20 H 1.0300 0.4215 0.4193 0.063 Uiso 1 1 calc R U
C21 C 0.7859(2) 0.26891(16) 0.6994(3) 0.0603(8) Uani 1 1 d . .
H21A H 0.7925 0.2184 0.6914 0.090 Uiso 1 1 calc R U
H21B H 0.6997 0.2807 0.6897 0.090 Uiso 1 1 calc R U
H21C H 0.8503 0.2843 0.7885 0.090 Uiso 1 1 calc R U
C22 C 0.4714(2) 0.24281(13) 0.4657(2) 0.0413(6) Uani 1 1 d . .
C23 C 0.5356(2) 0.19294(14) 0.4221(3) 0.0525(7) Uani 1 1 d . .
H23 H 0.5918 0.2083 0.3851 0.063 Uiso 1 1 calc R U
C24 C 0.5180(3) 0.12143(15) 0.4326(3) 0.0635(8) Uani 1 1 d . .
H24 H 0.5630 0.0889 0.4038 0.076 Uiso 1 1 calc R U
C25 C 0.4342(3) 0.09768(16) 0.4853(3) 0.0695(9) Uani 1 1 d . .
H25 H 0.4200 0.0492 0.4900 0.083 Uiso 1 1 calc R U
C26 C 0.3716(3) 0.14639(16) 0.5310(3) 0.0665(8) Uani 1 1 d . .
H26 H 0.3161 0.1306 0.5686 0.080 Uiso 1 1 calc R U
C27 C 0.3896(2) 0.21809(14) 0.5221(3) 0.0551(7) Uani 1 1 d . .
H27 H 0.3466 0.2503 0.5542 0.066 Uiso 1 1 calc R U
N1 N 0.36704(18) 0.35867(11) 0.3823(2) 0.0450(5) Uani 1 1 d . .
N2 N 0.53243(17) 0.42306(10) 0.38368(19) 0.0440(5) Uani 1 1 d . .
N3 N 0.80890(18) 0.30429(10) 0.59117(19) 0.0446(5) Uani 1 1 d . .
O1 O 0.35179(17) 0.53937(10) 0.2787(2) 0.0674(6) Uani 1 1 d . .

loop_
_atom_site_aniso_label
_atom_site_aniso_U_11
_atom_site_aniso_U_22
_atom_site_aniso_U_33
_atom_site_aniso_U_23
_atom_site_aniso_U_13
_atom_site_aniso_U_12
C1 0.0463(15) 0.0575(18) 0.0595(15) 0.0094(14) 0.0236(13) 0.0093(13)
C2 0.0468(17) 0.078(2) 0.0715(18) 0.0153(17) 0.0280(14) 0.0181(16)
C3 0.0363(15) 0.093(3) 0.0617(17) 0.0160(18) 0.0154(13) 0.0054(16)
C4 0.0472(17) 0.077(2) 0.0585(16) 0.0041(15) 0.0199(13) -0.0078(15)
C5 0.0437(15) 0.0603(19) 0.0582(16) 0.0044(14) 0.0238(13) 0.0031(13)
C6 0.0370(13) 0.0517(17) 0.0466(13) 0.0091(12) 0.0210(11) 0.0048(12)
C7 0.0455(14) 0.0462(16) 0.0536(14) 0.0066(13) 0.0262(12) 0.0032(12)
C8 0.0343(13) 0.0473(16) 0.0497(14) 0.0041(12) 0.0192(11) 0.0031(11)
C9 0.0352(13) 0.0456(15) 0.0483(13) 0.0014(12) 0.0206(11) 0.0018(11)
C10 0.0379(13) 0.0434(15) 0.0430(13) 0.0060(11) 0.0184(11) 0.0016(11)
C11 0.0338(13) 0.0480(15) 0.0461(13) 0.0034(12) 0.0153(11) -0.0014(11)
C12 0.0336(13) 0.0552(16) 0.0447(13) 0.0031(12) 0.0169(11) 0.0000(11)
C13 0.0376(14) 0.0640(19) 0.0517(14) 0.0135(13) 0.0208(12) -0.0005(12)
C14 0.0401(14) 0.0515(17) 0.0614(15) 0.0149(13) 0.0222(12) 0.0001(12)
C15 0.0345(13) 0.0496(16) 0.0463(13) 0.0007(12) 0.0169(11) 0.0002(11)
C16 0.0353(13) 0.0452(15) 0.0522(14) 0.0004(12) 0.0174(11) 0.0030(11)
C17 0.0409(15) 0.0565(18) 0.0581(15) 0.0060(14) 0.0137(13) 0.0077(13)
C18 0.0348(15) 0.071(2) 0.0707(18) 0.0068(16) 0.0165(13) 0.0125(13)
C19 0.0359(15) 0.074(2) 0.0749(18) 0.0032(16) 0.0265(14) 0.0040(14)
C20 0.0407(15) 0.0606(18) 0.0597(16) 0.0071(14) 0.0244(13) 0.0051(13)
C21 0.0516(16) 0.067(2) 0.0601(16) 0.0184(15) 0.0224(13) 0.0021(14)
C22 0.0311(12) 0.0450(15) 0.0461(13) 0.0021(11) 0.0153(10) 0.0014(11)
C23 0.0399(15) 0.0562(18) 0.0634(16) -0.0056(14) 0.0244(13) -0.0013(12)
C24 0.0501(17) 0.0515(19) 0.081(2) -0.0103(16) 0.0215(15) 0.0059(14)
C25 0.0622(19) 0.0472(19) 0.088(2) 0.0100(16) 0.0223(17) 0.0016(15)
C26 0.0675(19) 0.058(2) 0.081(2) 0.0197(16) 0.0387(17) -0.0017(16)
C27 0.0597(17) 0.0514(18) 0.0686(17) 0.0110(14) 0.0413(15) 0.0062(13)
N1 0.0395(11) 0.0448(13) 0.0546(12) 0.0037(10) 0.0242(10) 0.0022(10)
N2 0.0333(11) 0.0470(13) 0.0513(11) 0.0098(10) 0.0180(9) 0.0001(9)
N3 0.0370(11) 0.0454(13) 0.0497(11) 0.0095(10) 0.0171(9) 0.0029(9)
O1 0.0528(12) 0.0506(13) 0.1019(15) 0.0159(11) 0.0366(11) 0.0032(9)

loop_
_atom_type_symbol
_atom_type_description
_atom_type_scat_dispersion_real
_atom_type_scat_dispersion_imag
_atom_type_scat_source
C C 0.0033 0.0016 'International Tables Vol C Tables 4.2.6.8 and 6.1.1.4'
H H 0.0000 0.0000 'International Tables Vol C Tables 4.2.6.8 and 6.1.1.4'
N N 0.0061 0.0033 'International Tables Vol C Tables 4.2.6.8 and 6.1.1.4'
O O 0.0106 0.0060 'International Tables Vol C Tables 4.2.6.8 and 6.1.1.4'

loop_
_geom_angle_atom_site_label_1
_geom_angle_atom_site_label_2
_geom_angle_atom_site_label_3
_geom_angle
C2 C1 C6 120.4(3)
C2 C1 H1 119.8
C6 C1 H1 119.8
C3 C2 C1 119.8(3)
C3 C2 H2 120.1
C1 C2 H2 120.1
C2 C3 C4 120.5(3)
C2 C3 H3 119.8
C4 C3 H3 119.8
C3 C4 C5 120.6(3)
C3 C4 H4 119.7
C5 C4 H4 119.7
C4 C5 C6 119.6(3)
C4 C5 H5 120.2
C6 C5 H5 120.2
C1 C6 C5 119.1(2)
C1 C6 C7 117.0(2)
C5 C6 C7 123.8(2)
O1 C7 C8 120.4(2)
O1 C7 C6 119.8(2)
C8 C7 C6 119.8(2)
N1 C8 N2 111.2(2)
N1 C8 C7 124.6(2)
N2 C8 C7 124.2(2)
N1 C9 C10 109.5(2)
N1 C9 C22 119.9(2)
C10 C9 C22 129.8(2)
N2 C10 C9 105.99(19)
N2 C10 C11 116.1(2)
C9 C10 C11 137.9(2)
C12 C11 N3 110.8(2)
C12 C11 C10 120.8(2)
N3 C11 C10 128.3(2)
C11 C12 C15 106.8(2)
C11 C12 C13 120.2(2)
C15 C12 C13 132.9(2)
C12 C13 C14 109.54(19)
C12 C13 H13A 109.8
C14 C13 H13A 109.8
C12 C13 H13B 109.8
C14 C13 H13B 109.8
H13A C13 H13B 108.2
N2 C14 C13 110.2(2)
N2 C14 H14A 109.6
C13 C14 H14A 109.6
N2 C14 H14B 109.6
C13 C14 H14B 109.6
H14A C14 H14B 108.1
C20 C15 C16 119.5(2)
C20 C15 C12 133.6(2)
C16 C15 C12 107.0(2)
C17 C16 N3 129.4(2)
C17 C16 C15 122.0(2)
N3 C16 C15 108.60(19)
C18 C17 C16 117.2(3)
C18 C17 H17 121.4
C16 C17 H17 121.4
C17 C18 C19 121.5(2)
C17 C18 H18 119.2
C19 C18 H18 119.2
C20 C19 C18 121.4(2)
C20 C19 H19 119.3
C18 C19 H19 119.3
C19 C20 C15 118.4(3)
C19 C20 H20 120.8
C15 C20 H20 120.8
N3 C21 H21A 109.5
N3 C21 H21B 109.5
H21A C21 H21B 109.5
N3 C21 H21C 109.5
H21A C21 H21C 109.5
H21B C21 H21C 109.5
C23 C22 C27 117.8(2)
C23 C22 C9 120.8(2)
C27 C22 C9 121.0(2)
C24 C23 C22 121.3(3)
C24 C23 H23 119.3
C22 C23 H23 119.3
C25 C24 C23 120.2(3)
C25 C24 H24 119.9
C23 C24 H24 119.9
C24 C25 C26 119.1(3)
C24 C25 H25 120.5
C26 C25 H25 120.5
C27 C26 C25 121.1(3)
C27 C26 H26 119.5
C25 C26 H26 119.5
C26 C27 C22 120.4(3)
C26 C27 H27 119.8
C22 C27 H27 119.8
C8 N1 C9 106.40(19)
C8 N2 C10 106.86(19)
C8 N2 C14 130.8(2)
C10 N2 C14 122.31(19)
C16 N3 C11 106.80(19)
C16 N3 C21 123.77(19)
C11 N3 C21 126.90(19)

loop_
_geom_bond_atom_site_label_1
_geom_bond_atom_site_label_2
_geom_bond_distance
C1 C2 1.377(3)
C1 C6 1.393(3)
C1 H1 0.9300
C2 C3 1.371(4)
C2 H2 0.9300
C3 C4 1.372(4)
C3 H3 0.9300
C4 C5 1.377(3)
C4 H4 0.9300
C5 C6 1.394(3)
C5 H5 0.9300
C6 C7 1.488(3)
C7 O1 1.223(3)
C7 C8 1.470(3)
C8 N1 1.327(3)
C8 N2 1.366(3)
C9 N1 1.364(3)
C9 C10 1.387(3)
C9 C22 1.469(3)
C10 N2 1.376(3)
C10 C11 1.440(3)
C11 C12 1.362(3)
C11 N3 1.393(3)
C12 C15 1.424(3)
C12 C13 1.491(3)
C13 C14 1.514(3)
C13 H13A 0.9700
C13 H13B 0.9700
C14 N2 1.482(3)
C14 H14A 0.9700
C14 H14B 0.9700
C15 C20 1.394(3)
C15 C16 1.411(3)
C16 C17 1.387(3)
C16 N3 1.384(3)
C17 C18 1.374(3)
C17 H17 0.9300
C18 C19 1.398(4)
C18 H18 0.9300
C19 C20 1.370(3)
C19 H19 0.9300
C20 H20 0.9300
C21 N3 1.455(3)
C21 H21A 0.9600
C21 H21B 0.9600
C21 H21C 0.9600
C22 C23 1.386(3)
C22 C27 1.387(3)
C23 C24 1.370(4)
C23 H23 0.9300
C24 C25 1.372(4)
C24 H24 0.9300
C25 C26 1.371(4)
C25 H25 0.9300
C26 C27 1.373(4)
C26 H26 0.9300
C27 H27 0.9300

loop_
_geom_torsion_atom_site_label_1
_geom_torsion_atom_site_label_2
_geom_torsion_atom_site_label_3
_geom_torsion_atom_site_label_4
_geom_torsion
C6 C1 C2 C3 -2.4(4)
C1 C2 C3 C4 1.8(4)
C2 C3 C4 C5 0.5(4)
C3 C4 C5 C6 -2.2(4)
C2 C1 C6 C5 0.7(4)
C2 C1 C6 C7 175.9(2)
C4 C5 C6 C1 1.6(4)
C4 C5 C6 C7 -173.3(2)
C1 C6 C7 O1 -26.5(3)
C5 C6 C7 O1 148.5(3)
C1 C6 C7 C8 152.5(2)
C5 C6 C7 C8 -32.6(4)
O1 C7 C8 N1 167.4(2)
C6 C7 C8 N1 -11.5(4)
O1 C7 C8 N2 -11.7(4)
C6 C7 C8 N2 169.4(2)
N1 C9 C10 N2 -2.3(3)
C22 C9 C10 N2 167.6(2)
N1 C9 C10 C11 -179.4(3)
C22 C9 C10 C11 -9.6(5)
N2 C10 C11 C12 -22.4(3)
C9 C10 C11 C12 154.6(3)
N2 C10 C11 N3 156.1(2)
C9 C10 C11 N3 -27.0(5)
N3 C11 C12 C15 1.6(3)
C10 C11 C12 C15 -179.7(2)
N3 C11 C12 C13 -176.3(2)
C10 C11 C12 C13 2.4(4)
C11 C12 C13 C14 34.4(3)
C15 C12 C13 C14 -142.9(3)
C12 C13 C14 N2 -49.6(3)
C11 C12 C15 C20 179.6(3)
C13 C12 C15 C20 -2.8(5)
C11 C12 C15 C16 -2.0(3)
C13 C12 C15 C16 175.6(3)
C20 C15 C16 C17 1.5(4)
C12 C15 C16 C17 -177.2(2)
C20 C15 C16 N3 -179.7(2)
C12 C15 C16 N3 1.7(3)
N3 C16 C17 C18 179.7(2)
C15 C16 C17 C18 -1.7(4)
C16 C17 C18 C19 0.4(4)
C17 C18 C19 C20 1.3(5)
C18 C19 C20 C15 -1.5(4)
C16 C15 C20 C19 0.2(4)
C12 C15 C20 C19 178.4(3)
N1 C9 C22 C23 130.4(2)
C10 C9 C22 C23 -38.5(4)
N1 C9 C22 C27 -43.1(3)
C10 C9 C22 C27 147.9(3)
C27 C22 C23 C24 0.8(4)
C9 C22 C23 C24 -172.9(2)
C22 C23 C24 C25 0.9(4)
C23 C24 C25 C26 -1.9(4)
C24 C25 C26 C27 1.3(4)
C25 C26 C27 C22 0.4(4)
C23 C22 C27 C26 -1.4(4)
C9 C22 C27 C26 172.3(2)
N2 C8 N1 C9 -0.4(3)
C7 C8 N1 C9 -179.6(2)
C10 C9 N1 C8 1.7(3)
C22 C9 N1 C8 -169.3(2)
N1 C8 N2 C10 -1.0(3)
C7 C8 N2 C10 178.2(2)
N1 C8 N2 C14 176.1(2)
C7 C8 N2 C14 -4.7(4)
C9 C10 N2 C8 2.0(2)
C11 C10 N2 C8 179.83(19)
C9 C10 N2 C14 -175.4(2)
C11 C10 N2 C14 2.5(3)
C13 C14 N2 C8 -142.7(2)
C13 C14 N2 C10 33.9(3)
C17 C16 N3 C11 178.0(3)
C15 C16 N3 C11 -0.7(3)
C17 C16 N3 C21 15.0(4)
C15 C16 N3 C21 -163.8(2)
C12 C11 N3 C16 -0.6(3)
C10 C11 N3 C16 -179.1(2)
C12 C11 N3 C21 161.8(2)
C10 C11 N3 C21 -16.8(4)
